data_7121272
loop_
_publ_author_name
'Frogley, Benjamin J.'
'Hill, Anthony F.'
'Manzano, Richard A.'
'Sharma, Manab'

_publ_section_title
;
 Bis(alkylidynyl)tellurides and ditellurides
;
_journal_coden_ASTM CHCOFS
_journal_issue 14
_journal_name_full
;
 Chemical Communications (Cambridge, United Kingdom)
;
_journal_page_first 1702
_journal_page_last 1705
_journal_paper_doi 10.1039/c7cc08776d
_journal_volume 54
_journal_year 2018
_chemical_formula_moiety 'C19 H25 B N6 O2 Te W'
_chemical_formula_sum 'C19 H25 B N6 O2 Te W'
_chemical_formula_weight 691.71
_space_group_crystal_system triclinic
_space_group_IT_number 2
_space_group_name_Hall '-P 1'
_space_group_name_H-M_alt 'P -1'
_symmetry_space_group_name_Hall '-P 1'
_symmetry_space_group_name_H-M 'P -1'
_atom_sites_solution_hydrogens mixed
_audit_creation_method SHELXL-2016/6
_audit_update_record
;
2017-10-18 deposited with the CCDC.
2017-12-18 downloaded from the CCDC.
;
_cell_angle_alpha 90.500(2)
_cell_angle_beta 100.717(2)
_cell_angle_gamma 103.866(2)
_cell_formula_units_Z 4
_cell_length_a 10.28500(10)
_cell_length_b 11.7366(2)
_cell_length_c 20.8637(4)
_cell_measurement_reflns_used 25546
_cell_measurement_temperature 150.0(1)
_cell_measurement_theta_max 73.5390
_cell_measurement_theta_min 3.8710
_cell_volume 2398.69(7)
_computing_cell_refinement 'CrysAlisPro 1.171.38.46 (Rigaku OD, 2015)'
_computing_data_collection 'CrysAlisPro 1.171.38.46 (Rigaku OD, 2015)'
_computing_data_reduction 'CrysAlisPro 1.171.38.46 (Rigaku OD, 2015)'
_computing_structure_refinement 'SHELXL-2016/6 (Sheldrick, 2016)'
_diffrn_ambient_temperature 150.0(1)
_diffrn_detector_area_resol_mean 8.1297
_diffrn_measured_fraction_theta_full 1.000
_diffrn_measured_fraction_theta_max 0.998
_diffrn_measurement_device_type 'SuperNova, Dual, Cu at zero, EosS2'
_diffrn_measurement_method '\w scans'
_diffrn_radiation_type CuK\a
_diffrn_radiation_wavelength 1.54184
_diffrn_reflns_av_R_equivalents 0.0380
_diffrn_reflns_av_unetI/netI 0.0243
_diffrn_reflns_Laue_measured_fraction_full 1.000
_diffrn_reflns_Laue_measured_fraction_max 0.998
_diffrn_reflns_limit_h_max 12
_diffrn_reflns_limit_h_min -11
_diffrn_reflns_limit_k_max 11
_diffrn_reflns_limit_k_min -14
_diffrn_reflns_limit_l_max 25
_diffrn_reflns_limit_l_min -25
_diffrn_reflns_number 48748
_diffrn_reflns_point_group_measured_fraction_full 1.000
_diffrn_reflns_point_group_measured_fraction_max 0.998
_diffrn_reflns_theta_full 67.684
_diffrn_reflns_theta_max 73.763
_diffrn_reflns_theta_min 2.159
_diffrn_source 'micro-focus sealed X-ray tube'
_exptl_absorpt_coefficient_mu 18.545
_exptl_absorpt_correction_T_max 0.552
_exptl_absorpt_correction_T_min 0.102
_exptl_absorpt_correction_type gaussian
_exptl_absorpt_process_details
;
CrysAlisPro 1.171.38.46 (Rigaku Oxford Diffraction, 2015)
Numerical absorption correction based on gaussian integration over
                        a multifaceted crystal model
Empirical absorption correction using spherical harmonics,
 implemented in SCALE3 ABSPACK scaling algorithm.
;
_exptl_crystal_colour orange
_exptl_crystal_density_diffrn 1.915
_exptl_crystal_description prism
_exptl_crystal_F_000 1312
_exptl_crystal_size_max 0.166
_exptl_crystal_size_mid 0.142
_exptl_crystal_size_min 0.049
_refine_diff_density_max 2.017
_refine_diff_density_min -1.221
_refine_diff_density_rms 0.132
_refine_ls_extinction_method none
_refine_ls_goodness_of_fit_ref 1.204
_refine_ls_hydrogen_treatment mixed
_refine_ls_matrix_type full
_refine_ls_number_parameters 595
_refine_ls_number_reflns 9680
_refine_ls_number_restraints 41
_refine_ls_restrained_S_all 1.202
_refine_ls_R_factor_all 0.0473
_refine_ls_R_factor_gt 0.0456
_refine_ls_shift/su_max 0.001
_refine_ls_shift/su_mean 0.000
_refine_ls_structure_factor_coef Fsqd
_refine_ls_weighting_details 'w=1/[\s^2^(Fo^2^)+(0.0172P)^2^+19.4495P] where P=(Fo^2^+2Fc^2^)/3'
_refine_ls_weighting_scheme calc
_refine_ls_wR_factor_gt 0.1009
_refine_ls_wR_factor_ref 0.1017
_reflns_Friedel_coverage 0.000
_reflns_number_gt 9314
_reflns_number_total 9680
_reflns_threshold_expression 'I > 2\s(I)'
_cod_data_source_file c7cc08776d3.cif
_cod_data_source_block 4b
_cod_original_cell_volume 2398.68(7)
_cod_database_code 7121272
_shelx_shelxl_version_number 2016/6
_shelx_space_group_comment
;
The symmetry employed for this shelxl refinement is uniquely defined
by the following loop, which should always be used as a source of
symmetry information in preference to the above space-group names.
They are only intended as comments.
;

loop_
_space_group_symop_operation_xyz
'x, y, z'
'-x, -y, -z'

loop_
_atom_site_label
_atom_site_type_symbol
_atom_site_fract_x
_atom_site_fract_y
_atom_site_fract_z
_atom_site_U_iso_or_equiv
_atom_site_adp_type
_atom_site_occupancy
_atom_site_site_symmetry_order
_atom_site_calc_flag
_atom_site_refinement_flags_posn
_atom_site_refinement_flags_adp
_atom_site_refinement_flags_occupancy
_atom_site_disorder_assembly
_atom_site_disorder_group
W1 W 1.58783(3) 1.26224(2) 0.13816(2) 0.02758(8) Uani 1 1 d . . . . .
W2 W 1.26376(8) 0.67851(7) 0.35405(4) 0.02948(14) Uani 0.905(2) 1 d . . P A .
N4 N 1.4821(6) 0.8036(4) 0.4806(2) 0.0279(11) Uani 1 1 d . . . . .
N1 N 1.4217(5) 0.5832(5) 0.3885(3) 0.0292(11) Uani 1 1 d . . . . .
N6 N 1.5740(7) 0.8338(5) 0.3772(3) 0.0368(13) Uani 1 1 d . . . . .
N11 N 1.8449(5) 1.1751(5) 0.2056(3) 0.0291(11) Uani 1 1 d . . . . .
N2 N 1.5450(5) 0.6379(5) 0.4262(3) 0.0280(11) Uani 1 1 d . . . . .
N3 N 1.3443(6) 0.7653(4) 0.4583(2) 0.0283(11) Uani 1 1 d . . . . .
N7 N 1.5735(5) 1.0724(5) 0.1040(3) 0.0287(11) Uani 1 1 d . . . . .
O4 O 1.3613(6) 1.2878(5) 0.0190(3) 0.0511(14) Uani 1 1 d . . . . .
N8 N 1.6910(5) 1.0332(5) 0.1169(3) 0.0276(11) Uani 1 1 d . . . . .
N10 N 1.8430(5) 1.2197(5) 0.0887(3) 0.0310(11) Uani 1 1 d . . . . .
C101 C 1.5673(8) 1.4065(6) 0.1598(4) 0.0388(16) Uani 1 1 d . . . . .
C110 C 1.6603(7) 0.9160(6) 0.1070(3) 0.0348(14) Uani 1 1 d . . . . .
C117 C 1.9358(7) 1.1751(6) 0.2607(3) 0.0330(14) Uani 1 1 d . . . . .
N9 N 1.7568(5) 1.2940(5) 0.0830(3) 0.0293(11) Uani 1 1 d . . . . .
C9 C 1.6459(9) 0.9181(7) 0.5772(4) 0.0471(18) Uani 1 1 d . . . . .
H9A H 1.700464 0.861752 0.581828 0.071 Uiso 1 1 calc R U . . .
H9B H 1.638837 0.945349 0.619648 0.071 Uiso 1 1 calc R U . . .
H9C H 1.687791 0.983446 0.554509 0.071 Uiso 1 1 calc R U . . .
C115 C 1.7857(8) 1.2706(6) 0.2810(3) 0.0381(15) Uani 1 1 d . . . . .
N12 N 1.7500(5) 1.2338(5) 0.2175(2) 0.0289(11) Uani 1 1 d . . . . .
C112 C 1.4703(7) 0.9780(6) 0.0832(3) 0.0318(13) Uani 1 1 d . . . . .
C102 C 1.4386(8) 1.2099(7) 0.1888(4) 0.0460(18) Uani 1 1 d . . . . .
C10 C 1.5067(8) 0.8619(5) 0.5393(3) 0.0362(15) Uani 1 1 d . . . . .
C11 C 1.3812(8) 0.8593(6) 0.5565(3) 0.0377(16) Uani 1 1 d . . . . .
H11 H 1.366125 0.891537 0.594466 0.045 Uiso 1 1 calc R U . . .
C116 C 1.9017(8) 1.2355(6) 0.3092(3) 0.0387(15) Uani 1 1 d . . . . .
H116 H 1.947506 1.249955 0.352416 0.046 Uiso 1 1 calc R U . . .
C5 C 1.6173(7) 0.5571(6) 0.4435(3) 0.0341(14) Uani 1 1 d . . . . .
C118 C 2.0512(7) 1.1173(7) 0.2636(4) 0.0447(17) Uani 1 1 d . . . . .
H11A H 2.015572 1.034999 0.251631 0.067 Uiso 1 1 calc R U . . .
H11B H 2.104158 1.127094 0.307244 0.067 Uiso 1 1 calc R U . . .
H11C H 2.108083 1.152607 0.233908 0.067 Uiso 1 1 calc R U . . .
C12 C 1.2832(7) 0.7978(6) 0.5043(3) 0.0348(14) Uani 1 1 d . . . . .
O3 O 1.3533(6) 1.1852(6) 0.2166(4) 0.071(2) Uani 1 1 d . . . . .
C113 C 1.3262(7) 0.9842(7) 0.0623(3) 0.0392(16) Uani 1 1 d . . . . .
H11D H 1.302609 1.031141 0.094113 0.059 Uiso 1 1 calc R U . . .
H11E H 1.267532 0.906396 0.058368 0.059 Uiso 1 1 calc R U . . .
H11F H 1.315418 1.019140 0.020789 0.059 Uiso 1 1 calc R U . . .
C1 C 1.1876(12) 0.6082(9) 0.2734(5) 0.069(3) Uani 1 1 d . . . . .
C103 C 1.4441(7) 1.2746(6) 0.0608(4) 0.0391(16) Uani 1 1 d . . . . .
N5 N 1.4463(7) 0.8146(5) 0.3352(3) 0.0398(14) Uani 1 1 d . . . . .
C7 C 1.4189(7) 0.4691(6) 0.3821(3) 0.0341(14) Uani 1 1 d . . . . .
C107 C 1.9306(7) 1.2510(7) 0.0472(4) 0.0409(16) Uani 1 1 d . . . . .
C4 C 1.7582(8) 0.5868(8) 0.4827(4) 0.052(2) Uani 1 1 d . . . . .
H4A H 1.820216 0.628414 0.456787 0.078 Uiso 1 1 calc R U . . .
H4B H 1.783643 0.515858 0.496174 0.078 Uiso 1 1 calc R U . . .
H4C H 1.762025 0.635400 0.520636 0.078 Uiso 1 1 calc R U . . .
C106 C 1.8987(8) 1.3453(7) 0.0144(4) 0.0459(18) Uani 1 1 d . . . . .
H106 H 1.941563 1.384957 -0.017315 0.055 Uiso 1 1 calc R U . . .
C104 C 1.7170(9) 1.4624(7) 0.0187(4) 0.0490(19) Uani 1 1 d . . . . .
H10A H 1.631638 1.428144 -0.010040 0.074 Uiso 1 1 calc R U . . .
H10B H 1.771804 1.521139 -0.003399 0.074 Uiso 1 1 calc R U . . .
H10C H 1.700159 1.497896 0.056952 0.074 Uiso 1 1 calc R U . . .
C105 C 1.7901(7) 1.3695(6) 0.0380(3) 0.0367(15) Uani 1 1 d . . . . .
C15 C 1.4641(10) 0.8805(7) 0.2840(4) 0.049(2) Uani 1 1 d . . . . .
C3 C 1.1363(10) 0.7823(9) 0.3326(5) 0.061(2) Uani 1 1 d . . . . .
C111 C 1.5214(8) 0.8766(6) 0.0848(3) 0.0383(15) Uani 1 1 d . . . . .
H111 H 1.471920 0.799579 0.073254 0.046 Uiso 1 1 calc R U . . .
B1 B 1.5832(8) 0.7715(6) 0.4417(4) 0.0310(15) Uani 1 1 d . . . . .
B2 B 1.8321(7) 1.1217(7) 0.1364(3) 0.0291(14) Uani 1 1 d . . . . .
H2 H 1.904841 1.081244 0.135749 0.035 Uiso 1 1 calc R U . . .
C17 C 1.6663(9) 0.9057(6) 0.3502(4) 0.047(2) Uani 1 1 d . . . . .
C109 C 1.7666(9) 0.8462(7) 0.1204(4) 0.0490(19) Uani 1 1 d . . . . .
H10D H 1.829600 0.867442 0.091342 0.074 Uiso 1 1 calc R U . . .
H10E H 1.723066 0.763829 0.113675 0.074 Uiso 1 1 calc R U . . .
H10F H 1.814965 0.862806 0.164797 0.074 Uiso 1 1 calc R U . . .
C6 C 1.5398(7) 0.4492(6) 0.4162(3) 0.0354(15) Uani 1 1 d . . . . .
H6 H 1.563711 0.377664 0.419829 0.043 Uiso 1 1 calc R U . . .
O2 O 1.0562(9) 0.8372(8) 0.3193(4) 0.091(3) Uani 1 1 d . . . . .
C108 C 2.0392(9) 1.1882(9) 0.0418(5) 0.061(2) Uani 1 1 d . . . . .
H10G H 2.107701 1.204262 0.081015 0.091 Uiso 1 1 calc R U . . .
H10H H 2.080136 1.214969 0.005112 0.091 Uiso 1 1 calc R U . . .
H10I H 1.999307 1.105141 0.035689 0.091 Uiso 1 1 calc R U . . .
C8 C 1.3028(9) 0.3816(7) 0.3415(4) 0.051(2) Uani 1 1 d . . . . .
H8A H 1.219974 0.382372 0.356158 0.076 Uiso 1 1 calc R U . . .
H8B H 1.319427 0.304625 0.345450 0.076 Uiso 1 1 calc R U . . .
H8C H 1.294339 0.401317 0.296559 0.076 Uiso 1 1 calc R U . . .
C14 C 1.3493(12) 0.8844(10) 0.2290(4) 0.073(3) Uani 1 1 d . . . . .
H14A H 1.310029 0.806952 0.208789 0.109 Uiso 1 1 calc R U . . .
H14B H 1.383167 0.936435 0.197340 0.109 Uiso 1 1 calc R U . . .
H14C H 1.280844 0.912363 0.245598 0.109 Uiso 1 1 calc R U . . .
C18 C 1.8117(10) 0.9381(8) 0.3816(5) 0.063(3) Uani 1 1 d . . . . .
H18A H 1.821093 0.969510 0.425340 0.094 Uiso 1 1 calc R U . . .
H18B H 1.861112 0.996262 0.357120 0.094 Uiso 1 1 calc R U . . .
H18C H 1.847658 0.869692 0.382871 0.094 Uiso 1 1 calc R U . . .
C13 C 1.1296(8) 0.7675(8) 0.4975(4) 0.050(2) Uani 1 1 d . . . . .
H13A H 1.088742 0.786155 0.454983 0.075 Uiso 1 1 calc R U . . .
H13B H 1.105476 0.812056 0.530304 0.075 Uiso 1 1 calc R U . . .
H13C H 1.097173 0.685088 0.503040 0.075 Uiso 1 1 calc R U . . .
C16 C 1.6012(11) 0.9384(7) 0.2918(4) 0.057(2) Uani 1 1 d . . . . .
H16 H 1.641400 0.989414 0.263234 0.068 Uiso 1 1 calc R U . . .
Te2 Te 1.08316(17) 0.51608(9) 0.18518(5) 0.0545(5) Uani 0.566(4) 1 d D U P A 1
C2CC C 0.916(2) 0.582(3) 0.1877(15) 0.115(9) Uiso 0.566(4) 1 d D U P A 1
H2C1 H 0.847056 0.551400 0.149891 0.172 Uiso 0.566(4) 1 calc R U P A 1
H2C2 H 0.881696 0.558496 0.226459 0.172 Uiso 0.566(4) 1 calc R U P A 1
H2C3 H 0.942565 0.665916 0.187841 0.172 Uiso 0.566(4) 1 calc R U P A 1
Te2A Te 1.0164(11) 0.5764(11) 0.1942(5) 0.046(4) Uiso 0.058(4) 1 d D U P A 2
C2AA C 0.900(11) 0.497(11) 0.259(5) 0.04(3) Uiso 0.058(4) 1 d D U P A 2
H2A1 H 0.806600 0.469219 0.236389 0.064 Uiso 0.058(4) 1 calc R U P A 2
H2A2 H 0.933175 0.431427 0.276004 0.064 Uiso 0.058(4) 1 calc R U P A 2
H2A3 H 0.904977 0.552236 0.293642 0.064 Uiso 0.058(4) 1 calc R U P A 2
Te2B Te 1.0168(4) 0.5082(3) 0.20228(17) 0.0445(11) Uiso 0.202(4) 1 d D U P A 3
C2B C 0.971(4) 0.649(3) 0.1515(19) 0.050(9) Uiso 0.202(4) 1 d D U P A 3
H2B1 H 0.987299 0.643197 0.107822 0.075 Uiso 0.202(4) 1 calc R U P A 3
H2B2 H 1.028627 0.721334 0.173193 0.075 Uiso 0.202(4) 1 calc R U P A 3
H2B3 H 0.877409 0.648696 0.149951 0.075 Uiso 0.202(4) 1 calc R U P A 3
O1 O 1.0167(6) 0.4999(6) 0.3955(3) 0.0625(16) Uani 1 1 d . . . A 5
C2 C 1.1123(9) 0.5664(7) 0.3817(4) 0.0485(18) Uiso 1 1 d . . . A 5
W2A W 1.2905(7) 0.7185(5) 0.3607(3) 0.0235(11) Uani 0.095(2) 1 d . . P A 6
Te2C Te 0.9225(7) 0.5394(6) 0.3442(4) 0.065(2) Uiso 0.095(2) 1 d . . P A 6
C114 C 1.7079(9) 1.3384(7) 0.3126(4) 0.0490(19) Uani 1 1 d . . . B 9
H11G H 1.750057 1.355901 0.357789 0.073 Uiso 1 1 calc R U . B 9
H11H H 1.707664 1.410360 0.291108 0.073 Uiso 1 1 calc R U . B 9
H11I H 1.615763 1.292810 0.309265 0.073 Uiso 1 1 calc R U . B 9
Te2D Te 1.0704(12) 0.6177(11) 0.1810(5) 0.071(4) Uiso 0.078(3) 1 d D U P A 7
C2DD C 0.888(4) 0.546(6) 0.208(3) 0.017(13) Uiso 0.078(3) 1 d D U P A 7
H2D1 H 0.814880 0.541103 0.170660 0.026 Uiso 0.078(3) 1 calc R U P A 7
H2D2 H 0.886975 0.468183 0.222082 0.026 Uiso 0.078(3) 1 calc R U P A 7
H2D3 H 0.875673 0.593904 0.242265 0.026 Uiso 0.078(3) 1 calc R U P A 7
Te Te 1.48451(11) 1.54725(7) 0.17346(4) 0.0653(3) Uani 0.924(4) 1 d . . P C 8
C1A C 1.6219(16) 1.6271(8) 0.2580(5) 0.092(5) Uani 1 1 d . U . C 8
H1A1 H 1.711728 1.619098 0.255812 0.139 Uiso 1 1 calc R U . C 8
H1A2 H 1.593965 1.589884 0.295692 0.139 Uiso 1 1 calc R U . C 8
H1A3 H 1.622995 1.709016 0.261254 0.139 Uiso 1 1 calc R U . C 8
Te1A Te 1.5576(19) 1.5781(13) 0.1583(8) 0.093(5) Uiso 0.076(4) 1 d . . P C 9
H98 H 1.675(8) 0.795(6) 0.464(4) 0.032(19) Uiso 1 1 d . . . . .

loop_
_atom_site_aniso_label
_atom_site_aniso_U_11
_atom_site_aniso_U_22
_atom_site_aniso_U_33
_atom_site_aniso_U_23
_atom_site_aniso_U_13
_atom_site_aniso_U_12
W1 0.02781(15) 0.02737(15) 0.03236(15) 0.00286(11) 0.01120(11) 0.01187(11)
W2 0.0374(3) 0.0270(4) 0.0253(2) 0.0028(3) 0.0033(2) 0.0125(3)
N4 0.039(3) 0.022(2) 0.025(2) 0.0029(19) 0.011(2) 0.009(2)
N1 0.033(3) 0.032(3) 0.028(3) 0.003(2) 0.011(2) 0.015(2)
N6 0.062(4) 0.021(3) 0.035(3) -0.001(2) 0.025(3) 0.012(3)
N11 0.029(3) 0.031(3) 0.032(3) 0.003(2) 0.010(2) 0.013(2)
N2 0.032(3) 0.029(3) 0.030(3) 0.006(2) 0.013(2) 0.016(2)
N3 0.040(3) 0.027(3) 0.026(2) 0.005(2) 0.017(2) 0.016(2)
N7 0.031(3) 0.029(3) 0.029(3) 0.003(2) 0.013(2) 0.007(2)
O4 0.042(3) 0.059(4) 0.052(3) 0.003(3) -0.007(3) 0.023(3)
N8 0.027(3) 0.029(3) 0.030(3) 0.004(2) 0.011(2) 0.010(2)
N10 0.028(3) 0.036(3) 0.033(3) 0.002(2) 0.013(2) 0.009(2)
C101 0.047(4) 0.037(4) 0.041(4) 0.011(3) 0.016(3) 0.021(3)
C110 0.044(4) 0.036(4) 0.030(3) 0.004(3) 0.013(3) 0.017(3)
C117 0.034(3) 0.030(3) 0.036(3) 0.006(3) 0.008(3) 0.007(3)
N9 0.029(3) 0.032(3) 0.031(3) 0.006(2) 0.013(2) 0.009(2)
C9 0.061(5) 0.035(4) 0.040(4) -0.001(3) 0.003(4) 0.008(4)
C115 0.050(4) 0.038(4) 0.033(3) 0.008(3) 0.016(3) 0.016(3)
N12 0.030(3) 0.034(3) 0.026(3) 0.001(2) 0.009(2) 0.012(2)
C112 0.032(3) 0.034(3) 0.029(3) 0.003(3) 0.010(3) 0.004(3)
C102 0.044(4) 0.039(4) 0.060(5) -0.007(3) 0.017(4) 0.014(3)
C10 0.061(5) 0.019(3) 0.034(3) 0.004(2) 0.017(3) 0.015(3)
C11 0.060(5) 0.030(3) 0.034(3) 0.005(3) 0.022(3) 0.022(3)
C116 0.047(4) 0.039(4) 0.032(3) 0.004(3) 0.008(3) 0.014(3)
C5 0.040(4) 0.039(4) 0.037(3) 0.013(3) 0.022(3) 0.022(3)
C118 0.033(4) 0.051(4) 0.053(5) 0.008(4) 0.005(3) 0.017(3)
C12 0.048(4) 0.032(3) 0.034(3) 0.007(3) 0.020(3) 0.019(3)
O3 0.054(4) 0.075(4) 0.095(5) 0.000(4) 0.056(4) 0.010(3)
C113 0.034(4) 0.043(4) 0.036(4) 0.008(3) 0.006(3) 0.001(3)
C1 0.087(7) 0.062(6) 0.051(5) 0.013(4) -0.012(5) 0.024(5)
C103 0.039(4) 0.035(4) 0.048(4) 0.002(3) 0.015(3) 0.014(3)
N5 0.059(4) 0.040(3) 0.031(3) 0.012(2) 0.022(3) 0.023(3)
C7 0.041(4) 0.032(3) 0.034(3) 0.002(3) 0.017(3) 0.012(3)
C107 0.037(4) 0.046(4) 0.041(4) 0.001(3) 0.019(3) 0.004(3)
C4 0.040(4) 0.063(5) 0.061(5) 0.013(4) 0.011(4) 0.027(4)
C106 0.040(4) 0.049(4) 0.046(4) 0.011(3) 0.019(3) -0.001(3)
C104 0.056(5) 0.039(4) 0.051(5) 0.020(3) 0.010(4) 0.009(4)
C105 0.037(4) 0.035(4) 0.033(3) 0.004(3) 0.006(3) -0.001(3)
C15 0.089(6) 0.041(4) 0.035(4) 0.015(3) 0.034(4) 0.032(4)
C3 0.068(6) 0.068(6) 0.053(5) 0.014(4) 0.015(4) 0.025(5)
C111 0.050(4) 0.026(3) 0.038(4) -0.001(3) 0.013(3) 0.003(3)
B1 0.035(4) 0.027(4) 0.034(4) 0.003(3) 0.014(3) 0.009(3)
B2 0.028(3) 0.034(4) 0.031(3) 0.003(3) 0.011(3) 0.016(3)
C17 0.068(5) 0.025(3) 0.060(5) 0.005(3) 0.046(4) 0.012(3)
C109 0.054(5) 0.040(4) 0.056(5) -0.004(4) 0.007(4) 0.022(4)
C6 0.051(4) 0.026(3) 0.041(4) 0.006(3) 0.027(3) 0.018(3)
O2 0.100(6) 0.110(6) 0.094(6) 0.040(5) 0.022(5) 0.084(5)
C108 0.047(5) 0.075(6) 0.071(6) 0.006(5) 0.040(5) 0.016(4)
C8 0.061(5) 0.037(4) 0.054(5) -0.008(3) 0.015(4) 0.008(4)
C14 0.116(9) 0.084(7) 0.042(5) 0.032(5) 0.034(5) 0.054(7)
C18 0.076(6) 0.043(5) 0.082(7) 0.010(4) 0.055(6) 0.011(4)
C13 0.053(5) 0.060(5) 0.050(5) 0.003(4) 0.028(4) 0.027(4)
C16 0.104(8) 0.034(4) 0.052(5) 0.017(3) 0.050(5) 0.025(4)
Te2 0.0726(11) 0.0540(6) 0.0306(5) -0.0107(4) -0.0116(5) 0.0202(5)
O1 0.045(3) 0.061(4) 0.074(4) 0.005(3) 0.009(3) 0.000(3)
W2A 0.033(3) 0.010(2) 0.027(2) -0.0049(19) 0.0047(17) 0.005(2)
C114 0.066(5) 0.053(5) 0.036(4) -0.003(3) 0.016(4) 0.027(4)
Te 0.0881(7) 0.0483(4) 0.0779(5) 0.0043(3) 0.0230(4) 0.0471(4)
C1A 0.205(15) 0.043(5) 0.049(5) 0.002(4) 0.044(7) 0.054(7)

loop_
_atom_type_symbol
_atom_type_description
_atom_type_scat_dispersion_real
_atom_type_scat_dispersion_imag
_atom_type_scat_source
C C 0.0181 0.0091 'International Tables Vol C Tables 4.2.6.8 and 6.1.1.4'
H H 0.0000 0.0000 'International Tables Vol C Tables 4.2.6.8 and 6.1.1.4'
B B 0.0090 0.0039 'International Tables Vol C Tables 4.2.6.8 and 6.1.1.4'
N N 0.0311 0.0180 'International Tables Vol C Tables 4.2.6.8 and 6.1.1.4'
O O 0.0492 0.0322 'International Tables Vol C Tables 4.2.6.8 and 6.1.1.4'
Te Te -0.1759 6.3531 'International Tables Vol C Tables 4.2.6.8 and 6.1.1.4'
W W -5.4734 5.5774 'International Tables Vol C Tables 4.2.6.8 and 6.1.1.4'

loop_
_geom_angle_atom_site_label_1
_geom_angle_atom_site_label_2
_geom_angle_atom_site_label_3
_geom_angle
C101 W1 C102 82.0(3)
C101 W1 C103 81.8(3)
C102 W1 C103 88.2(3)
C101 W1 N12 103.9(3)
C102 W1 N12 94.2(3)
C103 W1 N12 174.1(2)
C101 W1 N9 106.1(3)
C102 W1 N9 171.7(3)
C103 W1 N9 94.8(2)
N12 W1 N9 82.15(19)
C101 W1 N7 170.0(3)
C102 W1 N7 91.9(2)
C103 W1 N7 90.2(2)
N12 W1 N7 84.39(19)
N9 W1 N7 80.36(19)
C1 W2 C2 84.2(4)
C1 W2 C3 85.5(4)
C2 W2 C3 86.7(4)
C1 W2 N1 102.2(4)
C2 W2 N1 96.6(3)
C3 W2 N1 171.8(3)
C1 W2 N5 102.8(4)
C2 W2 N5 173.0(3)
C3 W2 N5 94.0(3)
N1 W2 N5 81.7(2)
C1 W2 N3 175.7(4)
C2 W2 N3 92.2(3)
C3 W2 N3 92.0(3)
N1 W2 N3 80.47(19)
N5 W2 N3 80.9(2)
C10 N4 N3 109.7(5)
C10 N4 B1 129.6(6)
N3 N4 B1 120.5(5)
C7 N1 N2 107.4(5)
C7 N1 W2 130.6(5)
N2 N1 W2 121.9(4)
C7 N1 W2A 142.5(5)
N2 N1 W2A 110.1(4)
C17 N6 N5 109.0(6)
C17 N6 B1 132.7(7)
N5 N6 B1 118.3(6)
C117 N11 N12 109.8(5)
C117 N11 B2 131.1(5)
N12 N11 B2 119.2(5)
C5 N2 N1 109.0(5)
C5 N2 B1 130.2(6)
N1 N2 B1 120.8(5)
C12 N3 N4 107.1(5)
C12 N3 W2A 136.2(5)
N4 N3 W2A 114.0(4)
C12 N3 W2 133.3(5)
N4 N3 W2 119.3(3)
C112 N7 N8 106.9(5)
C112 N7 W1 134.5(4)
N8 N7 W1 117.4(4)
C110 N8 N7 109.8(5)
C110 N8 B2 129.7(5)
N7 N8 B2 120.4(5)
C107 N10 N9 108.8(6)
C107 N10 B2 129.9(6)
N9 N10 B2 121.3(5)
W1 C101 Te1A 163.6(7)
W1 C101 Te 163.2(5)
N8 C110 C111 108.5(6)
N8 C110 C109 122.5(7)
C111 C110 C109 129.0(7)
N11 C117 C116 107.9(6)
N11 C117 C118 122.5(6)
C116 C117 C118 129.5(7)
C105 N9 N10 107.8(5)
C105 N9 W1 132.5(5)
N10 N9 W1 119.5(4)
C10 C9 H9A 109.5
C10 C9 H9B 109.5
H9A C9 H9B 109.5
C10 C9 H9C 109.5
H9A C9 H9C 109.5
H9B C9 H9C 109.5
N12 C115 C116 109.4(6)
N12 C115 C114 122.7(7)
C116 C115 C114 127.9(7)
C115 N12 N11 106.4(5)
C115 N12 W1 132.0(4)
N11 N12 W1 121.4(4)
N7 C112 C111 109.4(6)
N7 C112 C113 123.5(6)
C111 C112 C113 127.2(6)
O3 C102 W1 176.8(8)
N4 C10 C11 107.9(7)
N4 C10 C9 124.3(7)
C11 C10 C9 127.8(6)
C10 C11 C12 105.2(6)
C10 C11 H11 127.4
C12 C11 H11 127.4
C117 C116 C115 106.5(6)
C117 C116 H116 126.8
C115 C116 H116 126.8
N2 C5 C6 108.1(6)
N2 C5 C4 123.4(7)
C6 C5 C4 128.4(6)
C117 C118 H11A 109.5
C117 C118 H11B 109.5
H11A C118 H11B 109.5
C117 C118 H11C 109.5
H11A C118 H11C 109.5
H11B C118 H11C 109.5
N3 C12 C11 110.0(6)
N3 C12 C13 122.3(7)
C11 C12 C13 127.7(6)
C112 C113 H11D 109.5
C112 C113 H11E 109.5
H11D C113 H11E 109.5
C112 C113 H11F 109.5
H11D C113 H11F 109.5
H11E C113 H11F 109.5
W2 C1 Te2 173.8(7)
W2 C1 Te2D 147.5(6)
W2 C1 Te2A 146.6(7)
W2 C1 Te2B 152.3(7)
O4 C103 W1 175.5(6)
C15 N5 N6 106.9(7)
C15 N5 W2A 133.3(7)
N6 N5 W2A 119.6(5)
C15 N5 W2 131.1(6)
N6 N5 W2 121.6(4)
N1 C7 C6 109.6(6)
N1 C7 C8 123.1(7)
C6 C7 C8 127.2(7)
N10 C107 C106 107.6(6)
N10 C107 C108 122.5(7)
C106 C107 C108 129.9(7)
C5 C4 H4A 109.5
C5 C4 H4B 109.5
H4A C4 H4B 109.5
C5 C4 H4C 109.5
H4A C4 H4C 109.5
H4B C4 H4C 109.5
C107 C106 C105 106.6(6)
C107 C106 H106 126.7
C105 C106 H106 126.7
C105 C104 H10A 109.5
C105 C104 H10B 109.5
H10A C104 H10B 109.5
C105 C104 H10C 109.5
H10A C104 H10C 109.5
H10B C104 H10C 109.5
N9 C105 C106 109.2(6)
N9 C105 C104 122.6(7)
C106 C105 C104 128.2(7)
N5 C15 C16 108.7(8)
N5 C15 C14 122.4(9)
C16 C15 C14 128.8(7)
O2 C3 W2A 169.6(10)
O2 C3 W2 176.2(10)
W2A C3 W2 14.18(18)
C110 C111 C112 105.4(6)
C110 C111 H111 127.3
C112 C111 H111 127.3
N6 B1 N2 108.8(5)
N6 B1 N4 109.1(5)
N2 B1 N4 109.5(5)
N6 B1 H98 107(4)
N2 B1 H98 109(4)
N4 B1 H98 113(4)
N10 B2 N11 109.1(5)
N10 B2 N8 109.5(5)
N11 B2 N8 108.7(5)
N10 B2 H2 109.8
N11 B2 H2 109.8
N8 B2 H2 109.8
N6 C17 C16 108.4(8)
N6 C17 C18 121.5(8)
C16 C17 C18 130.1(7)
C110 C109 H10D 109.5
C110 C109 H10E 109.5
H10D C109 H10E 109.5
C110 C109 H10F 109.5
H10D C109 H10F 109.5
H10E C109 H10F 109.5
C5 C6 C7 105.9(6)
C5 C6 H6 127.0
C7 C6 H6 127.0
C107 C108 H10G 109.5
C107 C108 H10H 109.5
H10G C108 H10H 109.5
C107 C108 H10I 109.5
H10G C108 H10I 109.5
H10H C108 H10I 109.5
C7 C8 H8A 109.5
C7 C8 H8B 109.5
H8A C8 H8B 109.5
C7 C8 H8C 109.5
H8A C8 H8C 109.5
H8B C8 H8C 109.5
C15 C14 H14A 109.5
C15 C14 H14B 109.5
H14A C14 H14B 109.5
C15 C14 H14C 109.5
H14A C14 H14C 109.5
H14B C14 H14C 109.5
C17 C18 H18A 109.5
C17 C18 H18B 109.5
H18A C18 H18B 109.5
C17 C18 H18C 109.5
H18A C18 H18C 109.5
H18B C18 H18C 109.5
C12 C13 H13A 109.5
C12 C13 H13B 109.5
H13A C13 H13B 109.5
C12 C13 H13C 109.5
H13A C13 H13C 109.5
H13B C13 H13C 109.5
C17 C16 C15 106.9(7)
C17 C16 H16 126.5
C15 C16 H16 126.5
C2CC Te2 C1 91.4(9)
Te2 C2CC H2C1 109.5
Te2 C2CC H2C2 109.5
H2C1 C2CC H2C2 109.5
Te2 C2CC H2C3 109.5
H2C1 C2CC H2C3 109.5
H2C2 C2CC H2C3 109.5
C2AA Te2A C1 87(4)
Te2A C2AA H2A1 109.5
Te2A C2AA H2A2 109.5
H2A1 C2AA H2A2 109.5
Te2A C2AA H2A3 109.5
H2A1 C2AA H2A3 109.5
H2A2 C2AA H2A3 109.5
C2B Te2B C1 97.0(12)
Te2B C2B H2B1 109.5
Te2B C2B H2B2 109.5
H2B1 C2B H2B2 109.5
Te2B C2B H2B3 109.5
H2B1 C2B H2B3 109.5
H2B2 C2B H2B3 109.5
O1 C2 W2 176.5(8)
N5 W2A C3 109.6(5)
N5 W2A N3 97.5(4)
C3 W2A N3 103.3(4)
N5 W2A C1 103.4(5)
C3 W2A C1 78.5(5)
N3 W2A C1 157.0(5)
N5 W2A N1 86.7(4)
C3 W2A N1 161.0(5)
N3 W2A N1 83.4(3)
C1 W2A N1 88.4(4)
C115 C114 H11G 109.5
C115 C114 H11H 109.5
H11G C114 H11H 109.5
C115 C114 H11I 109.5
H11G C114 H11I 109.5
H11H C114 H11I 109.5
C2DD Te2D C1 95(2)
Te2D C2DD H2D1 109.5
Te2D C2DD H2D2 109.5
H2D1 C2DD H2D2 109.5
Te2D C2DD H2D3 109.5
H2D1 C2DD H2D3 109.5
H2D2 C2DD H2D3 109.5
C101 Te C1A 98.7(4)
Te C1A H1A1 109.5
Te C1A H1A2 109.5
H1A1 C1A H1A2 109.5
Te C1A H1A3 109.5
H1A1 C1A H1A3 109.5
H1A2 C1A H1A3 109.5

loop_
_geom_bond_atom_site_label_1
_geom_bond_atom_site_label_2
_geom_bond_distance
W1 C101 1.819(7)
W1 C102 2.003(8)
W1 C103 2.008(8)
W1 N12 2.211(5)
W1 N9 2.220(5)
W1 N7 2.296(5)
W2 C1 1.818(10)
W2 C2 1.964(9)
W2 C3 1.990(10)
W2 N1 2.204(5)
W2 N5 2.253(7)
W2 N3 2.311(5)
N4 C10 1.349(8)
N4 N3 1.368(8)
N4 B1 1.542(9)
N1 C7 1.337(8)
N1 N2 1.367(8)
N1 W2A 2.331(9)
N6 C17 1.325(9)
N6 N5 1.404(9)
N6 B1 1.535(9)
N11 C117 1.339(8)
N11 N12 1.377(7)
N11 B2 1.539(9)
N2 C5 1.351(8)
N2 B1 1.538(9)
N3 C12 1.339(8)
N3 W2A 2.042(9)
N7 C112 1.341(8)
N7 N8 1.374(7)
O4 C103 1.139(9)
N8 C110 1.341(8)
N8 B2 1.550(9)
N10 C107 1.354(8)
N10 N9 1.376(7)
N10 B2 1.525(9)
C101 Te1A 2.040(15)
C101 Te 2.071(7)
C110 C111 1.380(10)
C110 C109 1.505(10)
C117 C116 1.374(10)
C117 C118 1.494(9)
N9 C105 1.331(8)
C9 C10 1.492(11)
C9 H9A 0.9600
C9 H9B 0.9600
C9 H9C 0.9600
C115 N12 1.345(9)
C115 C116 1.385(10)
C115 C114 1.482(10)
C112 C111 1.409(10)
C112 C113 1.484(9)
C102 O3 1.122(9)
C10 C11 1.396(10)
C11 C12 1.397(10)
C11 H11 0.9300
C116 H116 0.9300
C5 C6 1.378(10)
C5 C4 1.485(10)
C118 H11A 0.9600
C118 H11B 0.9600
C118 H11C 0.9600
C12 C13 1.512(10)
C113 H11D 0.9600
C113 H11E 0.9600
C113 H11F 0.9600
C1 Te2 2.093(10)
C1 Te2D 2.094(13)
C1 Te2A 2.136(14)
C1 Te2B 2.162(10)
C1 W2A 2.169(12)
N5 C15 1.339(9)
N5 W2A 1.893(9)
C7 C6 1.385(10)
C7 C8 1.490(10)
C107 C106 1.381(11)
C107 C108 1.498(11)
C4 H4A 0.9600
C4 H4B 0.9600
C4 H4C 0.9600
C106 C105 1.387(11)
C106 H106 0.9300
C104 C105 1.485(10)
C104 H10A 0.9600
C104 H10B 0.9600
C104 H10C 0.9600
C15 C16 1.389(13)
C15 C14 1.495(13)
C3 O2 1.158(11)
C3 W2A 1.911(12)
C111 H111 0.9300
B1 H98 0.94(7)
B2 H2 0.9800
C17 C16 1.381(13)
C17 C18 1.473(13)
C109 H10D 0.9600
C109 H10E 0.9600
C109 H10F 0.9600
C6 H6 0.9300
C108 H10G 0.9600
C108 H10H 0.9600
C108 H10I 0.9600
C8 H8A 0.9600
C8 H8B 0.9600
C8 H8C 0.9600
C14 H14A 0.9600
C14 H14B 0.9600
C14 H14C 0.9600
C18 H18A 0.9600
C18 H18B 0.9600
C18 H18C 0.9600
C13 H13A 0.9600
C13 H13B 0.9600
C13 H13C 0.9600
C16 H16 0.9300
Te2 C2CC 2.049(17)
C2CC H2C1 0.9600
C2CC H2C2 0.9600
C2CC H2C3 0.9600
Te2A C2AA 2.05(2)
C2AA H2A1 0.9600
C2AA H2A2 0.9600
C2AA H2A3 0.9600
Te2B C2B 2.074(19)
C2B H2B1 0.9600
C2B H2B2 0.9600
C2B H2B3 0.9600
O1 C2 1.184(10)
C114 H11G 0.9600
C114 H11H 0.9600
C114 H11I 0.9600
Te2D C2DD 2.05(2)
C2DD H2D1 0.9600
C2DD H2D2 0.9600
C2DD H2D3 0.9600
Te C1A 2.097(12)
C1A H1A1 0.9600
C1A H1A2 0.9600
C1A H1A3 0.9600

loop_
_geom_torsion_atom_site_label_1
_geom_torsion_atom_site_label_2
_geom_torsion_atom_site_label_3
_geom_torsion_atom_site_label_4
_geom_torsion
C7 N1 N2 C5 -0.7(7)
W2 N1 N2 C5 176.0(4)
W2A N1 N2 C5 177.9(4)
C7 N1 N2 B1 178.4(5)
W2 N1 N2 B1 -4.9(7)
W2A N1 N2 B1 -3.0(6)
C10 N4 N3 C12 -1.5(7)
B1 N4 N3 C12 174.8(5)
C10 N4 N3 W2A 163.2(4)
B1 N4 N3 W2A -20.5(7)
C10 N4 N3 W2 173.7(4)
B1 N4 N3 W2 -10.0(7)
C112 N7 N8 C110 -2.7(7)
W1 N7 N8 C110 166.7(4)
C112 N7 N8 B2 174.7(5)
W1 N7 N8 B2 -15.9(7)
C102 W1 C101 Te1A -146(2)
C103 W1 C101 Te1A -56(2)
N12 W1 C101 Te1A 122(2)
N9 W1 C101 Te1A 36(2)
C102 W1 C101 Te -50.6(14)
C103 W1 C101 Te 38.7(14)
N12 W1 C101 Te -143.0(14)
N9 W1 C101 Te 131.4(14)
N7 N8 C110 C111 2.4(7)
B2 N8 C110 C111 -174.7(6)
N7 N8 C110 C109 -176.7(6)
B2 N8 C110 C109 6.2(10)
N12 N11 C117 C116 -0.7(7)
B2 N11 C117 C116 179.9(6)
N12 N11 C117 C118 179.5(6)
B2 N11 C117 C118 0.2(11)
C107 N10 N9 C105 0.6(7)
B2 N10 N9 C105 -179.9(6)
C107 N10 N9 W1 175.5(4)
B2 N10 N9 W1 -5.0(8)
C116 C115 N12 N11 -0.1(8)
C114 C115 N12 N11 179.6(7)
C116 C115 N12 W1 -175.7(5)
C114 C115 N12 W1 4.1(11)
C117 N11 N12 C115 0.5(7)
B2 N11 N12 C115 180.0(6)
C117 N11 N12 W1 176.7(4)
B2 N11 N12 W1 -3.9(7)
N8 N7 C112 C111 2.0(7)
W1 N7 C112 C111 -164.9(5)
N8 N7 C112 C113 -178.1(6)
W1 N7 C112 C113 15.1(10)
N3 N4 C10 C11 1.3(7)
B1 N4 C10 C11 -174.5(6)
N3 N4 C10 C9 -178.5(6)
B1 N4 C10 C9 5.6(10)
N4 C10 C11 C12 -0.7(7)
C9 C10 C11 C12 179.1(7)
N11 C117 C116 C115 0.6(8)
C118 C117 C116 C115 -179.6(7)
N12 C115 C116 C117 -0.3(8)
C114 C115 C116 C117 179.9(8)
N1 N2 C5 C6 0.5(7)
B1 N2 C5 C6 -178.5(6)
N1 N2 C5 C4 177.8(6)
B1 N2 C5 C4 -1.1(10)
N4 N3 C12 C11 1.0(7)
W2A N3 C12 C11 -158.6(6)
W2 N3 C12 C11 -173.2(4)
N4 N3 C12 C13 -178.3(6)
W2A N3 C12 C13 22.1(11)
W2 N3 C12 C13 7.5(10)
C10 C11 C12 N3 -0.2(7)
C10 C11 C12 C13 179.1(7)
C3 W2 C1 Te2D 16.6(14)
N1 W2 C1 Te2D -160.7(13)
N5 W2 C1 Te2D -76.6(14)
C3 W2 C1 Te2A -20.9(12)
N1 W2 C1 Te2A 161.8(12)
N5 W2 C1 Te2A -114.0(12)
C3 W2 C1 Te2B -63.6(12)
N1 W2 C1 Te2B 119.1(11)
N5 W2 C1 Te2B -156.7(11)
C3 W2 C1 W2A 63.8(13)
N1 W2 C1 W2A -113.5(13)
N5 W2 C1 W2A -29.4(12)
C17 N6 N5 C15 -2.4(7)
B1 N6 N5 C15 178.2(6)
C17 N6 N5 W2A -178.3(5)
B1 N6 N5 W2A 2.3(7)
C17 N6 N5 W2 171.3(4)
B1 N6 N5 W2 -8.0(7)
N2 N1 C7 C6 0.7(7)
W2 N1 C7 C6 -175.7(4)
W2A N1 C7 C6 -177.3(6)
N2 N1 C7 C8 -177.0(6)
W2 N1 C7 C8 6.6(10)
W2A N1 C7 C8 5.1(12)
N9 N10 C107 C106 -0.6(8)
B2 N10 C107 C106 180.0(7)
N9 N10 C107 C108 179.5(7)
B2 N10 C107 C108 0.0(12)
N10 C107 C106 C105 0.4(9)
C108 C107 C106 C105 -179.7(8)
N10 N9 C105 C106 -0.3(8)
W1 N9 C105 C106 -174.3(5)
N10 N9 C105 C104 179.5(6)
W1 N9 C105 C104 5.5(10)
C107 C106 C105 N9 0.0(9)
C107 C106 C105 C104 -179.8(7)
N6 N5 C15 C16 1.7(8)
W2A N5 C15 C16 176.7(6)
W2 N5 C15 C16 -171.3(5)
N6 N5 C15 C14 -179.1(7)
W2A N5 C15 C14 -4.0(12)
W2 N5 C15 C14 8.0(11)
N8 C110 C111 C112 -1.1(7)
C109 C110 C111 C112 177.9(7)
N7 C112 C111 C110 -0.5(8)
C113 C112 C111 C110 179.5(6)
C17 N6 B1 N2 -116.0(7)
N5 N6 B1 N2 63.2(7)
C17 N6 B1 N4 124.6(7)
N5 N6 B1 N4 -56.2(7)
C5 N2 B1 N6 121.8(7)
N1 N2 B1 N6 -57.0(7)
C5 N2 B1 N4 -119.1(7)
N1 N2 B1 N4 62.1(7)
C10 N4 B1 N6 -117.0(7)
N3 N4 B1 N6 67.6(7)
C10 N4 B1 N2 124.0(7)
N3 N4 B1 N2 -51.4(7)
C107 N10 B2 N11 123.3(7)
N9 N10 B2 N11 -56.1(8)
C107 N10 B2 N8 -117.8(7)
N9 N10 B2 N8 62.8(7)
C117 N11 B2 N10 -119.6(7)
N12 N11 B2 N10 61.1(7)
C117 N11 B2 N8 121.0(7)
N12 N11 B2 N8 -58.3(7)
C110 N8 B2 N10 128.1(6)
N7 N8 B2 N10 -48.7(7)
C110 N8 B2 N11 -112.7(7)
N7 N8 B2 N11 70.5(7)
N5 N6 C17 C16 2.2(8)
B1 N6 C17 C16 -178.5(6)
N5 N6 C17 C18 -177.3(6)
B1 N6 C17 C18 2.0(11)
N2 C5 C6 C7 -0.1(7)
C4 C5 C6 C7 -177.3(7)
N1 C7 C6 C5 -0.4(7)
C8 C7 C6 C5 177.2(7)
N6 C17 C16 C15 -1.2(8)
C18 C17 C16 C15 178.2(8)
N5 C15 C16 C17 -0.4(9)
C14 C15 C16 C17 -179.5(8)
C15 N5 W2A C3 -32.3(9)
N6 N5 W2A C3 142.2(6)
W2 N5 W2A C3 -112.7(17)
C15 N5 W2A N3 -139.4(7)
N6 N5 W2A N3 35.1(6)
W2 N5 W2A N3 140.1(17)
C15 N5 W2A C1 50.1(8)
N6 N5 W2A C1 -135.4(5)
W2 N5 W2A C1 -30.4(13)
C15 N5 W2A N1 137.6(7)
N6 N5 W2A N1 -47.8(5)
W2 N5 W2A N1 57.2(14)
